data_7221039
loop_
_publ_author_name
'Floros, N.'
'Raveau, B.'
'Hervieu, M.'
'Michel, C.'

_publ_section_title
;
 New n=2 members of the Li2 Srn-1 Mn O3n+1 family, closely related to the
 Ruddlesden-Popper phases: structure and non-stoichiometry
;
_journal_name_full 'Journal of Materials Chemistry'
_journal_page_first 3101
_journal_page_last 3106
_journal_volume 9
_journal_year 1999
_chemical_formula_sum 'Li2 Nb2 O7 Sr'
_chemical_name_systematic 'Li2 Sr (Nb2 O7)'
_space_group_IT_number 63
_symmetry_space_group_name_Hall '-C 2c 2'
_symmetry_space_group_name_H-M 'C m c m'
_cell_angle_alpha 90
_cell_angle_beta 90
_cell_angle_gamma 90
_cell_formula_units_Z 4
_cell_length_a 18.0071
_cell_length_b 5.5979
_cell_length_c 5.592
_cell_volume 563.684
_citation_journal_id_ASTM JMACEP
_cod_data_source_file Floros_JMACEP_1999_144.cif
_cod_data_source_block Li2Nb2O7Sr1
_cod_original_cell_volume 563.6844
_cod_original_formula_sum 'Li2 Nb2 O7 Sr1'
_cod_database_code 7221039

loop_
_symmetry_equiv_pos_as_xyz
x,y,z
-x,-y,z+1/2
x,-y,-z
-x,y,-z+1/2
-x,-y,-z
x,y,-z-1/2
-x,y,z
x,-y,z-1/2
x+1/2,y+1/2,z
-x+1/2,-y+1/2,z+1/2
x+1/2,-y+1/2,-z
-x+1/2,y+1/2,-z+1/2
-x+1/2,-y+1/2,-z
x+1/2,y+1/2,-z-1/2
-x+1/2,y+1/2,z
x+1/2,-y+1/2,z-1/2

loop_
_atom_site_label
_atom_site_type_symbol
_atom_site_fract_x
_atom_site_fract_y
_atom_site_fract_z
_atom_site_occupancy
_atom_site_U_iso_or_equiv
Nb1 Nb+5 0.115 0.7503 0.25 1 0.0
Li1 Li+1 0.2596 0 0 1 0.0
O2 O-2 0.2182 0.7766 0.25 1 0.0
O4 O-2 0.0982 0 0 1 0.0
O1 O-2 0 0.7125 0.25 1 0.0
Sr1 Sr+2 0 0.2514 0.25 1 0.0
O3 O-2 0.6144 0 0 1 0.0
